data_7058672
loop_
_publ_author_name
'Jardim, Guilherme A. M.'
'Bozzi, \'Icaro A. O.'
'Oliveira, Willian X. C.'
'Mesquita-Rodrigues, Camila'
'Menna-Barreto, Rubem F. S.'
'Kumar, Ramar A.'
'Gravel, Edmond'
'Doris, Eric'
'Braga, Antonio L.'
'da Silva J\'unior, Eufr\^anio N.'

_publ_section_title
;
 Copper complexes and carbon nanotube--copper ferrite-catalyzed benzenoid
 A-ring selenation of quinones: an efficient method for the synthesis of
 trypanocidal agents
;
_journal_issue 35
_journal_name_full 'New Journal of Chemistry'
_journal_page_first 13751
_journal_paper_doi 10.1039/C9NJ02026H
_journal_volume 43
_journal_year 2019
_chemical_formula_sum 'C20 H11 I O2 Se'
_chemical_formula_weight 489.15
_space_group_crystal_system triclinic
_space_group_IT_number 2
_space_group_name_Hall '-P 1'
_space_group_name_H-M_alt 'P -1'
_symmetry_space_group_name_Hall '-P 1'
_symmetry_space_group_name_H-M 'P -1'
_atom_sites_solution_hydrogens geom
_audit_creation_method SHELXL-2018/3
_audit_update_record
;
2019-06-05 deposited with the CCDC.    2019-07-25 downloaded from the CCDC.
;
_cell_angle_alpha 95.901(4)
_cell_angle_beta 95.642(4)
_cell_angle_gamma 104.780(4)
_cell_formula_units_Z 2
_cell_length_a 7.8103(3)
_cell_length_b 7.9730(4)
_cell_length_c 14.4279(6)
_cell_measurement_reflns_used 5126
_cell_measurement_temperature 298(2)
_cell_measurement_theta_max 28.0120
_cell_measurement_theta_min 3.2380
_cell_volume 856.84(7)
_computing_cell_refinement 'CrysAlisPro 1.171.39.46 (Rigaku OD, 2018)'
_computing_data_collection 'CrysAlisPro 1.171.39.46 (Rigaku OD, 2018)'
_computing_data_reduction 'CrysAlisPro 1.171.39.46 (Rigaku OD, 2018)'
_computing_structure_refinement 'SHELXL-2018/3 (Sheldrick, 2018)'
_computing_structure_solution SIR-92
_diffrn_ambient_temperature 298(2)
_diffrn_detector_area_resol_mean 5.2923
_diffrn_measured_fraction_theta_full 0.999
_diffrn_measured_fraction_theta_max 0.999
_diffrn_measurement_device_type 'SuperNova, Dual, Cu at home/near, AtlasS2'
_diffrn_measurement_method '\w scans'
_diffrn_radiation_type MoK\a
_diffrn_radiation_wavelength 0.71073
_diffrn_reflns_av_R_equivalents 0.0562
_diffrn_reflns_av_unetI/netI 0.0524
_diffrn_reflns_Laue_measured_fraction_full 0.999
_diffrn_reflns_Laue_measured_fraction_max 0.999
_diffrn_reflns_limit_h_max 9
_diffrn_reflns_limit_h_min -9
_diffrn_reflns_limit_k_max 9
_diffrn_reflns_limit_k_min -9
_diffrn_reflns_limit_l_max 18
_diffrn_reflns_limit_l_min -18
_diffrn_reflns_number 10146
_diffrn_reflns_point_group_measured_fraction_full 0.999
_diffrn_reflns_point_group_measured_fraction_max 0.999
_diffrn_reflns_theta_full 25.242
_diffrn_reflns_theta_max 26.368
_diffrn_reflns_theta_min 2.666
_diffrn_source 'micro-focus sealed X-ray tube'
_exptl_absorpt_coefficient_mu 4.001
_exptl_absorpt_correction_T_max 1.000
_exptl_absorpt_correction_T_min 0.107
_exptl_absorpt_correction_type gaussian
_exptl_absorpt_process_details
;
CrysAlisPro 1.171.39.46 (Rigaku Oxford Diffraction, 2018)
Numerical absorption correction based on gaussian integration over
                        a multifaceted crystal model
Empirical absorption correction using spherical harmonics,
 implemented in SCALE3 ABSPACK scaling algorithm.
;
_exptl_crystal_colour Orange
_exptl_crystal_density_diffrn 1.896
_exptl_crystal_description Plate
_exptl_crystal_F_000 468
_exptl_crystal_size_max 0.732
_exptl_crystal_size_mid 0.368
_exptl_crystal_size_min 0.034
_refine_diff_density_max 0.834
_refine_diff_density_min -0.673
_refine_diff_density_rms 0.120
_refine_ls_extinction_method none
_refine_ls_goodness_of_fit_ref 1.021
_refine_ls_hydrogen_treatment constr
_refine_ls_matrix_type full
_refine_ls_number_parameters 217
_refine_ls_number_reflns 3495
_refine_ls_number_restraints 0
_refine_ls_restrained_S_all 1.021
_refine_ls_R_factor_all 0.0605
_refine_ls_R_factor_gt 0.0448
_refine_ls_shift/su_max 0.000
_refine_ls_shift/su_mean 0.000
_refine_ls_structure_factor_coef Fsqd
_refine_ls_weighting_details 'w=1/[\s^2^(Fo^2^)+(0.0509P)^2^+1.0832P] where P=(Fo^2^+2Fc^2^)/3'
_refine_ls_weighting_scheme calc
_refine_ls_wR_factor_gt 0.1045
_refine_ls_wR_factor_ref 0.1166
_reflns_Friedel_coverage 0.000
_reflns_number_gt 2756
_reflns_number_total 3495
_reflns_threshold_expression 'I > 2\s(I)'
_cod_data_source_file c9nj02026h2.cif
_cod_data_source_block shelx_CCDC3
_cod_depositor_comments 'Adding full bibliography for 7058669--7058675.cif.'
_cod_database_code 7058672
_shelx_shelxl_version_number 2018/3
_shelx_space_group_comment
;
The symmetry employed for this shelxl refinement is uniquely defined
by the following loop, which should always be used as a source of
symmetry information in preference to the above space-group names.
They are only intended as comments.
;

loop_
_space_group_symop_operation_xyz
'x, y, z'
'-x, -y, -z'

loop_
_atom_site_label
_atom_site_type_symbol
_atom_site_fract_x
_atom_site_fract_y
_atom_site_fract_z
_atom_site_U_iso_or_equiv
_atom_site_adp_type
_atom_site_occupancy
_atom_site_site_symmetry_order
_atom_site_calc_flag
_atom_site_refinement_flags_posn
_atom_site_refinement_flags_adp
I1 I -0.01102(5) 0.37278(5) 0.37009(3) 0.06360(17) Uani 1 1 d . .
Se02 Se 0.12031(8) -0.00196(7) 0.27153(4) 0.04984(18) Uani 1 1 d . .
O1 O 0.1158(5) -0.1159(4) 0.0839(2) 0.0453(8) Uani 1 1 d . .
O2 O 0.3026(7) 0.4743(5) -0.0645(3) 0.0760(13) Uani 1 1 d . .
C5A C 0.3170(6) 0.1828(7) -0.0694(3) 0.0422(11) Uani 1 1 d . .
C4A C 0.2123(7) 0.3405(6) 0.0669(4) 0.0430(11) Uani 1 1 d . .
C10 C 0.2794(7) 0.3438(7) -0.0256(4) 0.0490(12) Uani 1 1 d . .
C4 C 0.1808(8) 0.4933(7) 0.1102(4) 0.0556(14) Uani 1 1 d . .
H4 H 0.199538 0.593080 0.080275 0.067 Uiso 1 1 calc R U
C8A C 0.2707(6) 0.0293(6) -0.0287(3) 0.0369(10) Uani 1 1 d . .
C8 C 0.2979(7) -0.1240(7) -0.0725(4) 0.0468(12) Uani 1 1 d . .
H8 H 0.264664 -0.227980 -0.046747 0.056 Uiso 1 1 calc R U
C9 C 0.1881(6) 0.0234(6) 0.0592(3) 0.0349(10) Uani 1 1 d . .
C5 C 0.3920(7) 0.1827(8) -0.1529(4) 0.0557(14) Uani 1 1 d . .
H5 H 0.421676 0.284690 -0.180629 0.067 Uiso 1 1 calc R U
C7 C 0.3748(7) -0.1197(8) -0.1544(4) 0.0541(14) Uani 1 1 d . .
H7 H 0.395084 -0.221289 -0.183342 0.065 Uiso 1 1 calc R U
C3 C 0.1228(8) 0.4956(7) 0.1963(4) 0.0573(14) Uani 1 1 d . .
H3 H 0.099770 0.596757 0.224084 0.069 Uiso 1 1 calc R U
C11 C 0.2645(7) 0.1073(7) 0.3868(4) 0.0483(12) Uani 1 1 d . .
C16 C 0.2167(9) 0.0346(9) 0.4670(4) 0.0624(15) Uani 1 1 d . .
H16 H 0.113938 -0.056913 0.463647 0.075 Uiso 1 1 calc R U
C12 C 0.4209(7) 0.2402(8) 0.3931(4) 0.0542(13) Uani 1 1 d . .
H12 H 0.455977 0.287727 0.339492 0.065 Uiso 1 1 calc R U
C9A C 0.1841(6) 0.1922(6) 0.1137(3) 0.0368(10) Uani 1 1 d . .
C6 C 0.4219(8) 0.0326(9) -0.1940(4) 0.0600(15) Uani 1 1 d . .
H6 H 0.474528 0.033286 -0.249094 0.072 Uiso 1 1 calc R U
C1 C 0.1363(6) 0.1978(6) 0.2048(3) 0.0399(10) Uani 1 1 d . .
C14 C 0.4738(11) 0.2321(11) 0.5585(5) 0.083(2) Uani 1 1 d . .
H14 H 0.542315 0.275538 0.616537 0.100 Uiso 1 1 calc R U
C13 C 0.5245(8) 0.3018(9) 0.4787(5) 0.0668(16) Uani 1 1 d . .
H13 H 0.629299 0.391066 0.482678 0.080 Uiso 1 1 calc R U
C2 C 0.0980(7) 0.3514(7) 0.2425(3) 0.0448(12) Uani 1 1 d . .
C15 C 0.3223(11) 0.0991(12) 0.5512(5) 0.085(2) Uani 1 1 d . .
H15 H 0.289379 0.050423 0.604840 0.103 Uiso 1 1 calc R U

loop_
_atom_site_aniso_label
_atom_site_aniso_U_11
_atom_site_aniso_U_22
_atom_site_aniso_U_33
_atom_site_aniso_U_23
_atom_site_aniso_U_13
_atom_site_aniso_U_12
I1 0.0694(3) 0.0720(3) 0.0532(3) -0.00820(19) 0.0148(2) 0.0296(2)
Se02 0.0647(4) 0.0407(3) 0.0423(3) 0.0052(2) 0.0068(3) 0.0110(3)
O1 0.055(2) 0.0330(18) 0.046(2) 0.0004(15) 0.0041(16) 0.0109(16)
O2 0.121(4) 0.053(2) 0.070(3) 0.025(2) 0.036(3) 0.037(3)
C5A 0.037(2) 0.052(3) 0.038(3) 0.004(2) 0.001(2) 0.016(2)
C4A 0.048(3) 0.036(3) 0.046(3) 0.002(2) 0.002(2) 0.015(2)
C10 0.059(3) 0.043(3) 0.047(3) 0.013(2) 0.005(3) 0.015(2)
C4 0.081(4) 0.037(3) 0.052(3) 0.006(2) 0.003(3) 0.022(3)
C8A 0.034(2) 0.041(3) 0.034(2) 0.002(2) -0.0052(19) 0.012(2)
C8 0.046(3) 0.044(3) 0.052(3) 0.002(2) 0.002(2) 0.018(2)
C9 0.037(2) 0.034(2) 0.034(2) 0.0002(19) -0.003(2) 0.014(2)
C5 0.058(3) 0.066(4) 0.048(3) 0.016(3) 0.009(3) 0.021(3)
C7 0.057(3) 0.072(4) 0.041(3) -0.006(3) 0.000(3) 0.036(3)
C3 0.076(4) 0.039(3) 0.057(4) -0.012(2) 0.001(3) 0.024(3)
C11 0.053(3) 0.053(3) 0.045(3) 0.008(2) 0.011(2) 0.022(3)
C16 0.068(4) 0.070(4) 0.051(3) 0.014(3) 0.006(3) 0.021(3)
C12 0.056(3) 0.064(4) 0.045(3) 0.002(3) 0.006(3) 0.023(3)
C9A 0.035(2) 0.035(2) 0.040(3) 0.0010(19) 0.001(2) 0.0102(19)
C6 0.058(3) 0.089(5) 0.041(3) 0.008(3) 0.011(3) 0.033(3)
C1 0.038(2) 0.036(2) 0.043(3) 0.002(2) 0.002(2) 0.009(2)
C14 0.090(5) 0.106(6) 0.054(4) 0.003(4) -0.013(4) 0.038(5)
C13 0.058(4) 0.071(4) 0.070(4) -0.002(3) 0.001(3) 0.023(3)
C2 0.050(3) 0.045(3) 0.036(3) -0.012(2) -0.003(2) 0.015(2)
C15 0.096(5) 0.110(6) 0.056(4) 0.026(4) 0.002(4) 0.034(5)

loop_
_atom_type_symbol
_atom_type_description
_atom_type_scat_dispersion_real
_atom_type_scat_dispersion_imag
_atom_type_scat_source
C C 0.0033 0.0016 'International Tables Vol C Tables 4.2.6.8 and 6.1.1.4'
H H 0.0000 0.0000 'International Tables Vol C Tables 4.2.6.8 and 6.1.1.4'
O O 0.0106 0.0060 'International Tables Vol C Tables 4.2.6.8 and 6.1.1.4'
Se Se -0.0929 2.2259 'International Tables Vol C Tables 4.2.6.8 and 6.1.1.4'
I I -0.4742 1.8119 'International Tables Vol C Tables 4.2.6.8 and 6.1.1.4'

loop_
_geom_angle_atom_site_label_1
_geom_angle_atom_site_label_2
_geom_angle_atom_site_label_3
_geom_angle
C11 Se02 C1 100.3(2)
C5 C5A C8A 119.8(5)
C5 C5A C10 120.3(5)
C8A C5A C10 119.9(4)
C9A C4A C4 118.9(5)
C9A C4A C10 122.5(4)
C4 C4A C10 118.5(5)
O2 C10 C5A 121.0(5)
O2 C10 C4A 121.0(5)
C5A C10 C4A 118.0(4)
C3 C4 C4A 120.0(5)
C3 C4 H4 120.0
C4A C4 H4 120.0
C8 C8A C5A 119.8(5)
C8 C8A C9 118.7(4)
C5A C8A C9 121.5(4)
C7 C8 C8A 119.1(5)
C7 C8 H8 120.4
C8A C8 H8 120.4
O1 C9 C8A 120.7(4)
O1 C9 C9A 120.6(4)
C8A C9 C9A 118.5(4)
C6 C5 C5A 119.9(5)
C6 C5 H5 120.1
C5A C5 H5 120.1
C6 C7 C8 121.0(5)
C6 C7 H7 119.5
C8 C7 H7 119.5
C2 C3 C4 121.0(5)
C2 C3 H3 119.5
C4 C3 H3 119.5
C12 C11 C16 119.2(5)
C12 C11 Se02 124.0(4)
C16 C11 Se02 116.4(4)
C15 C16 C11 119.4(7)
C15 C16 H16 120.3
C11 C16 H16 120.3
C13 C12 C11 120.0(6)
C13 C12 H12 120.0
C11 C12 H12 120.0
C4A C9A C1 121.2(4)
C4A C9A C9 117.5(4)
C1 C9A C9 121.0(4)
C5 C6 C7 120.4(5)
C5 C6 H6 119.8
C7 C6 H6 119.8
C2 C1 C9A 117.0(4)
C2 C1 Se02 122.9(4)
C9A C1 Se02 120.1(3)
C15 C14 C13 119.1(7)
C15 C14 H14 120.5
C13 C14 H14 120.5
C14 C13 C12 120.5(7)
C14 C13 H13 119.8
C12 C13 H13 119.8
C3 C2 C1 121.5(5)
C3 C2 I1 115.6(4)
C1 C2 I1 122.8(4)
C14 C15 C16 121.8(7)
C14 C15 H15 119.1
C16 C15 H15 119.1

loop_
_geom_bond_atom_site_label_1
_geom_bond_atom_site_label_2
_geom_bond_distance
I1 C2 2.112(5)
Se02 C11 1.904(6)
Se02 C1 1.928(5)
O1 C9 1.217(5)
O2 C10 1.215(6)
C5A C5 1.390(7)
C5A C8A 1.392(7)
C5A C10 1.481(7)
C4A C9A 1.401(7)
C4A C4 1.400(7)
C4A C10 1.481(7)
C4 C3 1.364(8)
C4 H4 0.9300
C8A C8 1.392(7)
C8A C9 1.479(6)
C8 C7 1.376(8)
C8 H8 0.9300
C9 C9A 1.496(6)
C5 C6 1.365(8)
C5 H5 0.9300
C7 C6 1.376(8)
C7 H7 0.9300
C3 C2 1.369(8)
C3 H3 0.9300
C11 C12 1.386(8)
C11 C16 1.389(8)
C16 C15 1.371(9)
C16 H16 0.9300
C12 C13 1.378(8)
C12 H12 0.9300
C9A C1 1.401(7)
C6 H6 0.9300
C1 C2 1.402(7)
C14 C15 1.360(11)
C14 C13 1.379(10)
C14 H14 0.9300
C13 H13 0.9300
C15 H15 0.9300

loop_
_geom_torsion_atom_site_label_1
_geom_torsion_atom_site_label_2
_geom_torsion_atom_site_label_3
_geom_torsion_atom_site_label_4
_geom_torsion
C5 C5A C10 O2 4.7(8)
C8A C5A C10 O2 -172.8(5)
C5 C5A C10 C4A -175.5(5)
C8A C5A C10 C4A 7.1(7)
C9A C4A C10 O2 -180.0(5)
C4 C4A C10 O2 -1.9(8)
C9A C4A C10 C5A 0.1(7)
C4 C4A C10 C5A 178.3(5)
C9A C4A C4 C3 -0.4(8)
C10 C4A C4 C3 -178.6(5)
C5 C5A C8A C8 -0.7(7)
C10 C5A C8A C8 176.8(4)
C5 C5A C8A C9 -179.0(4)
C10 C5A C8A C9 -1.6(7)
C5A C8A C8 C7 1.6(7)
C9 C8A C8 C7 -180.0(4)
C8 C8A C9 O1 -13.3(6)
C5A C8A C9 O1 165.0(4)
C8 C8A C9 C9A 170.9(4)
C5A C8A C9 C9A -10.8(6)
C8A C5A C5 C6 -0.8(8)
C10 C5A C5 C6 -178.3(5)
C8A C8 C7 C6 -1.1(8)
C4A C4 C3 C2 1.4(9)
C12 C11 C16 C15 1.9(9)
Se02 C11 C16 C15 175.4(5)
C16 C11 C12 C13 -1.7(8)
Se02 C11 C12 C13 -174.7(4)
C4 C4A C9A C1 -4.0(7)
C10 C4A C9A C1 174.1(5)
C4 C4A C9A C9 169.7(5)
C10 C4A C9A C9 -12.2(7)
O1 C9 C9A C4A -158.4(4)
C8A C9 C9A C4A 17.4(6)
O1 C9 C9A C1 15.3(6)
C8A C9 C9A C1 -168.9(4)
C5A C5 C6 C7 1.4(9)
C8 C7 C6 C5 -0.5(9)
C4A C9A C1 C2 7.2(7)
C9 C9A C1 C2 -166.3(4)
C4A C9A C1 Se02 -174.2(3)
C9 C9A C1 Se02 12.3(6)
C15 C14 C13 C12 1.4(11)
C11 C12 C13 C14 0.1(9)
C4 C3 C2 C1 2.0(9)
C4 C3 C2 I1 -175.5(5)
C9A C1 C2 C3 -6.2(7)
Se02 C1 C2 C3 175.2(4)
C9A C1 C2 I1 171.2(3)
Se02 C1 C2 I1 -7.4(6)
C13 C14 C15 C16 -1.3(12)
C11 C16 C15 C14 -0.4(11)
